data_4088481
loop_
_publ_author_name
'Vicente-Hernandez, Inmaculada'
'Chicote, Mar\'ia-Teresa'
'Vicente, Jos\'e'
'Bautista, Delia'

_publ_section_title
;
 Synthesis of Aryl-, Benzoyl-, and Iminobenzoyl-Palladium(II) Complexes
 Derived from N-Phenyl Formamide. Synthesis of a Homoleptic Ball-Shaped
 Tetranuclear Palladium Complex
;
_journal_issue 8
_journal_name_full Organometallics
_journal_page_first 1107
_journal_paper_doi 10.1021/acs.organomet.6b00122
_journal_volume 35
_journal_year 2016
_chemical_formula_sum 'C32 H28 N4 O2 Pd2'
_chemical_formula_weight 713.38
_space_group_crystal_system monoclinic
_space_group_IT_number 15
_space_group_name_Hall '-C 2yc'
_space_group_name_H-M_alt 'C 1 2/c 1'
_atom_sites_solution_hydrogens geom
_audit_creation_method SHELXL-2014/7
_cell_angle_alpha 90
_cell_angle_beta 101.2360(10)
_cell_angle_gamma 90
_cell_formula_units_Z 8
_cell_length_a 19.6292(8)
_cell_length_b 17.6232(8)
_cell_length_c 17.8101(7)
_cell_measurement_reflns_used 9978
_cell_measurement_temperature 100(2)
_cell_measurement_theta_max 28.27
_cell_measurement_theta_min 2.31
_cell_volume 6042.9(4)
_computing_cell_refinement 'SAINT V8.27B (Bruker AXS Inc., 2011)'
_computing_data_collection 'APEX2 2012 (Bruker AXS Inc.)'
_computing_data_reduction 'SAINT V8.27B (Bruker AXS Inc., 2011)'
_computing_molecular_graphics 'Bruker SHELXTL'
_computing_publication_material 'Bruker SHELXTL'
_computing_structure_refinement 'SHELXL-2014/7 (Sheldrick, 2014)'
_computing_structure_solution 'XS-SHELXTL-2013 '
_diffrn_ambient_temperature 100(2)
_diffrn_detector_area_resol_mean 10.4167
_diffrn_measured_fraction_theta_full 0.998
_diffrn_measured_fraction_theta_max 0.998
_diffrn_measurement_device_type 'Bruker D8 QUEST'
_diffrn_measurement_method \w-scans
_diffrn_radiation_type MoK\a
_diffrn_radiation_wavelength 0.71073
_diffrn_reflns_av_R_equivalents 0.0398
_diffrn_reflns_av_unetI/netI 0.0185
_diffrn_reflns_Laue_measured_fraction_full 0.998
_diffrn_reflns_Laue_measured_fraction_max 0.998
_diffrn_reflns_limit_h_max 26
_diffrn_reflns_limit_h_min -26
_diffrn_reflns_limit_k_max 23
_diffrn_reflns_limit_k_min -23
_diffrn_reflns_limit_l_max 23
_diffrn_reflns_limit_l_min -23
_diffrn_reflns_number 91341
_diffrn_reflns_point_group_measured_fraction_full 0.998
_diffrn_reflns_point_group_measured_fraction_max 0.998
_diffrn_reflns_theta_full 25.242
_diffrn_reflns_theta_max 28.360
_diffrn_reflns_theta_min 2.116
_diffrn_source 'high brilliance microfocus sealed tube '
_exptl_absorpt_coefficient_mu 1.224
_exptl_absorpt_correction_T_max 0.9281
_exptl_absorpt_correction_T_min 0.8497
_exptl_absorpt_correction_type multi-scan
_exptl_absorpt_process_details SADABS
_exptl_crystal_colour colourless
_exptl_crystal_density_diffrn 1.568
_exptl_crystal_description block
_exptl_crystal_F_000 2848
_exptl_crystal_size_max 0.095
_exptl_crystal_size_mid 0.046
_exptl_crystal_size_min 0.041
_refine_diff_density_max 0.560
_refine_diff_density_min -0.583
_refine_diff_density_rms 0.075
_refine_ls_extinction_method none
_refine_ls_goodness_of_fit_ref 1.033
_refine_ls_hydrogen_treatment constr
_refine_ls_matrix_type full
_refine_ls_number_parameters 366
_refine_ls_number_reflns 7552
_refine_ls_number_restraints 0
_refine_ls_restrained_S_all 1.033
_refine_ls_R_factor_all 0.0264
_refine_ls_R_factor_gt 0.0202
_refine_ls_shift/su_max 0.004
_refine_ls_shift/su_mean 0.000
_refine_ls_structure_factor_coef Fsqd
_refine_ls_weighting_details 'w=1/[\s^2^(Fo^2^)+(0.0210P)^2^+9.4718P] where P=(Fo^2^+2Fc^2^)/3'
_refine_ls_weighting_scheme calc
_refine_ls_wR_factor_gt 0.0451
_refine_ls_wR_factor_ref 0.0473
_reflns_Friedel_coverage 0.000
_reflns_number_gt 6629
_reflns_number_total 7552
_reflns_threshold_expression 'I > 2\s(I)'
_cod_data_source_file om6b00122_si_001.cif
_cod_data_source_block ivh18_1r_b_sq
_cod_original_sg_symbol_H-M 'C 2/c'
_cod_database_code 4088481
_shelx_shelxl_version_number 2014/7
_shelx_space_group_comment
;
The symmetry employed for this shelxl refinement is uniquely defined
by the following loop, which should always be used as a source of
symmetry information in preference to the above space-group names.
They are only intended as comments.
;
_shelx_estimated_absorpt_t_min 0.893
_shelx_estimated_absorpt_t_max 0.952

loop_
_space_group_symop_operation_xyz
'x, y, z'
'-x, y, -z+1/2'
'x+1/2, y+1/2, z'
'-x+1/2, y+1/2, -z+1/2'
'-x, -y, -z'
'x, -y, z-1/2'
'-x+1/2, -y+1/2, -z'
'x+1/2, -y+1/2, z-1/2'

loop_
_atom_site_label
_atom_site_type_symbol
_atom_site_fract_x
_atom_site_fract_y
_atom_site_fract_z
_atom_site_U_iso_or_equiv
_atom_site_adp_type
_atom_site_occupancy
_atom_site_site_symmetry_order
_atom_site_calc_flag
_atom_site_refinement_flags_posn
_atom_site_refinement_flags_adp
Pd1 Pd 0.53735(2) 0.63530(2) 0.17244(2) 0.00941(3) Uani 1 1 d . .
Pd2 Pd 0.52930(2) 0.82815(2) 0.16304(2) 0.00965(4) Uani 1 1 d . .
N1 N 0.60790(7) 0.58110(8) 0.25212(8) 0.0118(3) Uani 1 1 d . .
N2 N 0.61865(7) 0.76873(8) 0.15916(8) 0.0114(3) Uani 1 1 d . .
N1A N 0.43816(7) 0.88575(8) 0.14315(8) 0.0128(3) Uani 1 1 d . .
N2A N 0.47723(7) 0.69277(8) 0.08190(8) 0.0117(3) Uani 1 1 d . .
O1 O 0.54065(6) 0.54825(7) 0.33800(7) 0.0150(2) Uani 1 1 d . .
O1A O 0.41167(6) 0.90936(7) 0.26091(7) 0.0143(2) Uani 1 1 d . .
C1 C 0.61896(8) 0.69598(10) 0.16836(9) 0.0116(3) Uani 1 1 d . .
C2 C 0.68151(9) 0.64587(9) 0.18287(9) 0.0124(3) Uani 1 1 d . .
C3 C 0.67466(8) 0.58671(9) 0.23405(9) 0.0113(3) Uani 1 1 d . .
C4 C 0.73126(9) 0.53959(10) 0.26174(9) 0.0138(3) Uani 1 1 d . .
H4 H 0.7276 0.5011 0.2981 0.017 Uiso 1 1 calc R U
C5 C 0.79268(9) 0.54946(10) 0.23571(10) 0.0162(3) Uani 1 1 d . .
H5 H 0.8316 0.5183 0.2553 0.019 Uiso 1 1 calc R U
C6 C 0.79819(9) 0.60445(10) 0.18128(10) 0.0166(4) Uani 1 1 d . .
H6 H 0.8398 0.6087 0.1619 0.020 Uiso 1 1 calc R U
C7 C 0.74298(9) 0.65339(10) 0.15500(10) 0.0154(3) Uani 1 1 d . .
H7 H 0.7471 0.6915 0.1185 0.019 Uiso 1 1 calc R U
C8 C 0.59683(9) 0.54757(10) 0.31457(9) 0.0136(3) Uani 1 1 d . .
H8 H 0.6345 0.5206 0.3444 0.016 Uiso 1 1 calc R U
C11 C 0.68075(9) 0.80840(10) 0.14906(10) 0.0144(3) Uani 1 1 d . .
C12 C 0.73624(9) 0.81900(10) 0.21062(11) 0.0179(4) Uani 1 1 d . .
C13 C 0.79743(10) 0.85015(12) 0.19508(13) 0.0271(4) Uani 1 1 d . .
H13 H 0.8361 0.8570 0.2357 0.033 Uiso 1 1 calc R U
C14 C 0.80276(11) 0.87120(12) 0.12163(14) 0.0316(5) Uani 1 1 d . .
H14 H 0.8453 0.8906 0.1119 0.038 Uiso 1 1 calc R U
C15 C 0.74618(12) 0.86393(12) 0.06259(13) 0.0291(5) Uani 1 1 d . .
H15 H 0.7497 0.8804 0.0127 0.035 Uiso 1 1 calc R U
C16 C 0.68390(10) 0.83281(10) 0.07465(11) 0.0206(4) Uani 1 1 d . .
C17 C 0.62277(12) 0.82306(13) 0.00942(11) 0.0297(5) Uani 1 1 d . .
H17A H 0.6365 0.8369 -0.0388 0.045 Uiso 1 1 calc R U
H17B H 0.5846 0.8559 0.0177 0.045 Uiso 1 1 calc R U
H17C H 0.6075 0.7700 0.0070 0.045 Uiso 1 1 calc R U
C18 C 0.73306(10) 0.79417(12) 0.29046(11) 0.0223(4) Uani 1 1 d . .
H18A H 0.7520 0.7428 0.2991 0.033 Uiso 1 1 calc R U
H18B H 0.6847 0.7944 0.2971 0.033 Uiso 1 1 calc R U
H18C H 0.7604 0.8291 0.3273 0.033 Uiso 1 1 calc R U
C1A C 0.47557(8) 0.76598(10) 0.08293(9) 0.0120(3) Uani 1 1 d . .
C2A C 0.43030(9) 0.81674(10) 0.02797(10) 0.0145(3) Uani 1 1 d . .
C3A C 0.41195(9) 0.88302(10) 0.06291(10) 0.0146(3) Uani 1 1 d . .
C4A C 0.37267(9) 0.93927(11) 0.01974(10) 0.0193(4) Uani 1 1 d . .
H4A H 0.3603 0.9841 0.0435 0.023 Uiso 1 1 calc R U
C5A C 0.35191(10) 0.92865(12) -0.05881(11) 0.0236(4) Uani 1 1 d . .
H5A H 0.3255 0.9669 -0.0889 0.028 Uiso 1 1 calc R U
C6A C 0.36916(10) 0.86298(11) -0.09379(11) 0.0230(4) Uani 1 1 d . .
H6A H 0.3538 0.8563 -0.1474 0.028 Uiso 1 1 calc R U
C7A C 0.40874(9) 0.80677(11) -0.05097(10) 0.0184(4) Uani 1 1 d . .
H7A H 0.4210 0.7621 -0.0751 0.022 Uiso 1 1 calc R U
C8A C 0.39963(9) 0.91261(10) 0.18913(10) 0.0138(3) Uani 1 1 d . .
H8A H 0.3579 0.9373 0.1656 0.017 Uiso 1 1 calc R U
C11A C 0.43170(9) 0.64818(10) 0.02470(9) 0.0131(3) Uani 1 1 d . .
C12A C 0.36064(9) 0.64472(10) 0.02565(10) 0.0162(3) Uani 1 1 d . .
C13A C 0.31950(10) 0.59641(11) -0.02661(11) 0.0222(4) Uani 1 1 d . .
H13A H 0.2712 0.5926 -0.0266 0.027 Uiso 1 1 calc R U
C14A C 0.34765(10) 0.55405(11) -0.07825(11) 0.0243(4) Uani 1 1 d . .
H14A H 0.3188 0.5217 -0.1135 0.029 Uiso 1 1 calc R U
C15A C 0.41805(10) 0.55877(11) -0.07867(10) 0.0215(4) Uani 1 1 d . .
H15A H 0.4370 0.5300 -0.1148 0.026 Uiso 1 1 calc R U
C16A C 0.46151(9) 0.60520(10) -0.02680(10) 0.0155(3) Uani 1 1 d . .
C17A C 0.53803(10) 0.60976(11) -0.02770(11) 0.0206(4) Uani 1 1 d . .
H17D H 0.5505 0.5696 -0.0606 0.031 Uiso 1 1 calc R U
H17E H 0.5647 0.6033 0.0244 0.031 Uiso 1 1 calc R U
H17F H 0.5486 0.6593 -0.0475 0.031 Uiso 1 1 calc R U
C18A C 0.32818(9) 0.69026(11) 0.08076(10) 0.0200(4) Uani 1 1 d . .
H18D H 0.3613 0.6954 0.1293 0.030 Uiso 1 1 calc R U
H18E H 0.2863 0.6644 0.0897 0.030 Uiso 1 1 calc R U
H18F H 0.3158 0.7407 0.0592 0.030 Uiso 1 1 calc R U

loop_
_atom_site_aniso_label
_atom_site_aniso_U_11
_atom_site_aniso_U_22
_atom_site_aniso_U_33
_atom_site_aniso_U_23
_atom_site_aniso_U_13
_atom_site_aniso_U_12
Pd1 0.00800(6) 0.01017(6) 0.00938(6) 0.00011(4) 0.00005(4) 0.00035(4)
Pd2 0.00955(6) 0.01015(6) 0.00882(6) -0.00003(4) 0.00071(4) 0.00120(4)
N1 0.0099(6) 0.0116(7) 0.0128(7) 0.0005(5) -0.0005(5) 0.0014(5)
N2 0.0109(6) 0.0135(7) 0.0101(6) 0.0005(5) 0.0027(5) 0.0000(5)
N1A 0.0131(7) 0.0129(7) 0.0115(7) 0.0003(5) 0.0002(5) 0.0038(5)
N2A 0.0111(6) 0.0145(7) 0.0091(6) -0.0014(5) 0.0008(5) 0.0011(5)
O1 0.0149(6) 0.0143(6) 0.0157(6) 0.0024(5) 0.0030(5) 0.0031(5)
O1A 0.0159(6) 0.0140(6) 0.0129(6) 0.0011(5) 0.0023(5) 0.0036(5)
C1 0.0105(7) 0.0151(8) 0.0089(7) 0.0000(6) 0.0010(6) 0.0014(6)
C2 0.0119(7) 0.0121(8) 0.0124(7) -0.0038(6) 0.0000(6) 0.0021(6)
C3 0.0115(7) 0.0112(8) 0.0105(7) -0.0040(6) 0.0002(6) 0.0003(6)
C4 0.0150(8) 0.0135(8) 0.0116(8) -0.0019(6) -0.0008(6) 0.0017(6)
C5 0.0129(8) 0.0189(9) 0.0150(8) -0.0061(7) -0.0019(6) 0.0054(7)
C6 0.0122(8) 0.0214(9) 0.0167(8) -0.0050(7) 0.0039(7) 0.0019(7)
C7 0.0155(8) 0.0162(8) 0.0151(8) -0.0026(7) 0.0041(7) 0.0009(7)
C8 0.0141(8) 0.0114(8) 0.0139(8) 0.0007(6) -0.0009(6) 0.0033(6)
C11 0.0137(8) 0.0111(8) 0.0198(8) -0.0009(7) 0.0069(7) -0.0003(6)
C12 0.0158(8) 0.0126(8) 0.0259(9) -0.0041(7) 0.0053(7) 0.0002(7)
C13 0.0159(9) 0.0221(10) 0.0442(13) -0.0120(9) 0.0077(9) -0.0042(7)
C14 0.0281(11) 0.0237(11) 0.0505(14) -0.0116(10) 0.0257(10) -0.0104(9)
C15 0.0397(12) 0.0209(10) 0.0347(11) -0.0047(9) 0.0267(10) -0.0070(9)
C16 0.0266(10) 0.0141(9) 0.0248(9) -0.0012(7) 0.0138(8) -0.0005(7)
C17 0.0413(12) 0.0351(12) 0.0141(9) 0.0049(8) 0.0092(9) -0.0066(10)
C18 0.0176(9) 0.0237(10) 0.0229(9) -0.0038(8) -0.0030(7) -0.0013(8)
C1A 0.0111(7) 0.0154(8) 0.0098(7) 0.0004(6) 0.0024(6) 0.0018(6)
C2A 0.0132(8) 0.0164(8) 0.0131(8) 0.0011(7) 0.0008(6) 0.0013(6)
C3A 0.0129(8) 0.0178(9) 0.0121(8) 0.0011(7) -0.0003(6) 0.0016(6)
C4A 0.0206(9) 0.0174(9) 0.0189(9) 0.0005(7) 0.0014(7) 0.0055(7)
C5A 0.0236(10) 0.0258(10) 0.0183(9) 0.0069(8) -0.0039(7) 0.0078(8)
C6A 0.0271(10) 0.0263(10) 0.0127(8) 0.0027(8) -0.0032(7) 0.0031(8)
C7A 0.0222(9) 0.0196(9) 0.0123(8) -0.0012(7) 0.0005(7) 0.0018(7)
C8A 0.0129(8) 0.0118(8) 0.0158(8) 0.0008(6) 0.0006(6) 0.0030(6)
C11A 0.0144(8) 0.0137(8) 0.0097(7) 0.0002(6) -0.0017(6) 0.0011(6)
C12A 0.0156(8) 0.0184(9) 0.0130(8) 0.0003(7) -0.0013(6) 0.0015(7)
C13A 0.0148(8) 0.0265(10) 0.0223(9) -0.0015(8) -0.0037(7) -0.0015(7)
C14A 0.0258(10) 0.0233(10) 0.0197(9) -0.0074(8) -0.0056(8) -0.0042(8)
C15A 0.0288(10) 0.0192(9) 0.0153(8) -0.0051(7) 0.0013(7) 0.0021(8)
C16A 0.0191(8) 0.0139(8) 0.0130(8) 0.0003(7) 0.0015(7) 0.0026(7)
C17A 0.0229(9) 0.0215(9) 0.0188(9) -0.0053(7) 0.0075(7) 0.0026(7)
C18A 0.0134(8) 0.0260(10) 0.0203(9) -0.0028(8) 0.0026(7) 0.0011(7)

loop_
_atom_type_symbol
_atom_type_description
_atom_type_scat_dispersion_real
_atom_type_scat_dispersion_imag
_atom_type_scat_source
C C 0.0033 0.0016 'International Tables Vol C Tables 4.2.6.8 and 6.1.1.4'
H H 0.0000 0.0000 'International Tables Vol C Tables 4.2.6.8 and 6.1.1.4'
N N 0.0061 0.0033 'International Tables Vol C Tables 4.2.6.8 and 6.1.1.4'
O O 0.0106 0.0060 'International Tables Vol C Tables 4.2.6.8 and 6.1.1.4'
Pd Pd -0.9988 1.0072 'International Tables Vol C Tables 4.2.6.8 and 6.1.1.4'

loop_
_geom_angle_atom_site_label_1
_geom_angle_atom_site_label_2
_geom_angle_atom_site_label_3
_geom_angle
_geom_angle_site_symmetry_3
C1 Pd1 N1 80.15(6) .
C1 Pd1 N2A 92.91(6) .
N1 Pd1 N2A 171.32(6) .
C1 Pd1 O1 165.92(6) 2_655
N1 Pd1 O1 95.89(5) 2_655
N2A Pd1 O1 89.62(5) 2_655
C1A Pd2 N1A 79.60(6) .
C1A Pd2 N2 91.88(6) .
N1A Pd2 N2 168.24(6) .
C1A Pd2 O1A 171.66(6) 2_655
N1A Pd2 O1A 97.22(5) 2_655
N2 Pd2 O1A 90.10(5) 2_655
C8 N1 C3 122.54(14) .
C8 N1 Pd1 127.13(11) .
C3 N1 Pd1 110.27(10) .
C1 N2 C11 120.80(14) .
C1 N2 Pd2 118.95(11) .
C11 N2 Pd2 120.21(11) .
C8A N1A C3A 120.11(14) .
C8A N1A Pd2 132.12(12) .
C3A N1A Pd2 107.02(10) .
C1A N2A C11A 122.57(14) .
C1A N2A Pd1 119.38(11) .
C11A N2A Pd1 117.56(11) .
C8 O1 Pd1 129.52(11) 2_655
C8A O1A Pd2 130.10(11) 2_655
N2 C1 C2 126.29(15) .
N2 C1 Pd1 124.63(12) .
C2 C1 Pd1 108.95(12) .
C7 C2 C3 119.86(15) .
C7 C2 C1 128.32(16) .
C3 C2 C1 111.77(14) .
C4 C3 C2 119.91(15) .
C4 C3 N1 125.95(15) .
C2 C3 N1 114.14(14) .
C5 C4 C3 119.43(16) .
C4 C5 C6 120.83(16) .
C5 C6 C7 120.33(16) .
C6 C7 C2 119.41(17) .
O1 C8 N1 125.37(15) .
C12 C11 C16 121.82(16) .
C12 C11 N2 120.89(15) .
C16 C11 N2 117.25(15) .
C13 C12 C11 117.74(18) .
C13 C12 C18 119.91(17) .
C11 C12 C18 122.26(16) .
C14 C13 C12 121.3(2) .
C15 C14 C13 119.88(19) .
C14 C15 C16 121.3(2) .
C15 C16 C11 117.81(19) .
C15 C16 C17 121.05(18) .
C11 C16 C17 121.11(17) .
N2A C1A C2A 127.28(15) .
N2A C1A Pd2 124.30(12) .
C2A C1A Pd2 108.30(11) .
C7A C2A C3A 119.80(16) .
C7A C2A C1A 127.71(16) .
C3A C2A C1A 112.41(14) .
C4A C3A C2A 120.69(16) .
C4A C3A N1A 125.73(16) .
C2A C3A N1A 113.57(14) .
C5A C4A C3A 118.80(17) .
C6A C5A C4A 120.96(17) .
C5A C6A C7A 120.46(17) .
C6A C7A C2A 119.28(17) .
O1A C8A N1A 127.19(15) .
C12A C11A C16A 121.89(16) .
C12A C11A N2A 119.66(15) .
C16A C11A N2A 118.29(15) .
C13A C12A C11A 117.83(16) .
C13A C12A C18A 119.81(16) .
C11A C12A C18A 122.36(16) .
C14A C13A C12A 121.26(17) .
C13A C14A C15A 120.01(17) .
C14A C15A C16A 120.91(17) .
C15A C16A C11A 118.10(16) .
C15A C16A C17A 120.43(16) .
C11A C16A C17A 121.46(16) .

loop_
_geom_bond_atom_site_label_1
_geom_bond_atom_site_label_2
_geom_bond_distance
_geom_bond_site_symmetry_2
Pd1 C1 1.9392(16) .
Pd1 N1 2.0193(13) .
Pd1 N2A 2.0682(14) .
Pd1 O1 2.1497(12) 2_655
Pd2 C1A 1.9396(17) .
Pd2 N1A 2.0272(14) .
Pd2 N2 2.0554(14) .
Pd2 O1A 2.1480(12) 2_655
N1 C8 1.314(2) .
N1 C3 1.413(2) .
N2 C1 1.292(2) .
N2 C11 1.447(2) .
N1A C8A 1.307(2) .
N1A C3A 1.422(2) .
N2A C1A 1.291(2) .
N2A C11A 1.449(2) .
O1 C8 1.253(2) .
O1 Pd1 2.1498(12) 2_655
O1A C8A 1.255(2) .
O1A Pd2 2.1480(12) 2_655
C1 C2 1.493(2) .
C2 C7 1.398(2) .
C2 C3 1.409(2) .
C3 C4 1.398(2) .
C4 C5 1.384(2) .
C5 C6 1.390(3) .
C6 C7 1.393(2) .
C11 C12 1.399(2) .
C11 C16 1.406(3) .
C12 C13 1.396(3) .
C12 C18 1.501(3) .
C13 C14 1.383(3) .
C14 C15 1.379(3) .
C15 C16 1.394(3) .
C16 C17 1.509(3) .
C1A C2A 1.486(2) .
C2A C7A 1.398(2) .
C2A C3A 1.403(2) .
C3A C4A 1.392(2) .
C4A C5A 1.391(3) .
C5A C6A 1.387(3) .
C6A C7A 1.391(3) .
C11A C12A 1.399(2) .
C11A C16A 1.402(2) .
C12A C13A 1.397(2) .
C12A C18A 1.502(2) .
C13A C14A 1.381(3) .
C14A C15A 1.386(3) .
C15A C16A 1.394(2) .
C16A C17A 1.507(2) .
